data_2101057
loop_
_publ_author_name
'Maslen, E. N.'
'Streltsov, V. A.'
'Streltsova, N. R.'

_publ_section_title
;
 X-ray study of the electron density in magnesite MgCO~3~
;
_journal_issue 6
_journal_name_full 'Acta Crystallographica Section B'
_journal_page_first 980
_journal_page_last 984
_journal_paper_doi 10.1107/S0108768193006615
_journal_volume 49
_journal_year 1993
_chemical_formula_sum 'C Mg O3'
_chemical_formula_weight 84.31
_symmetry_cell_setting hexagonal
_symmetry_space_group_name_Hall '-R 3 2"c'
_symmetry_space_group_name_H-M 'R -3 c :H'
_cell_angle_alpha 90.
_cell_angle_beta 90.
_cell_angle_gamma 120.
_cell_formula_units_Z 6
_cell_length_a 4.6350(10)
_cell_length_b 4.6350(10)
_cell_length_c 15.023(2)
_cell_volume 279.50(9)
_diffrn_radiation_type Mo
_diffrn_radiation_wavelength 0.71073
_exptl_absorpt_coefficient_mu 0.59
_exptl_crystal_density_diffrn 3.005
_exptl_crystal_F_000 252
_cod_data_source_file as0629.cif
_cod_data_source_block as0629a
_cod_original_cell_volume 279.50(10)
_cod_original_sg_symbol_H-M 'R -3 c {hexagonal axes}'
_cod_original_formula_sum 'C1 Mg1 O3'
_cod_database_code 2101057

loop_
_atom_site_label
_atom_site_fract_x
_atom_site_fract_y
_atom_site_fract_z
Mg .0 .0 .0
C .0 .0 .25
O .27740(10) .0 .25

loop_
_geom_bond_atom_site_label_1
_geom_bond_atom_site_label_2
_geom_bond_distance
C O 1.2857(3)
Mg O 2.1029(3)
O O1 2.2269(5)
O O2 2.8502(3)
O O3 2.9265(7)
O O4 3.0206(4)
